data_4303829
loop_
_publ_author_name
'Albert Schr\"ockeneder'
'Pedro Traar'
'Georg Raber'
'Judith Baumgartner'
'Ferdinand Belaj'
'Nadia C. M\"osch-Zanetti'

_publ_section_title
;
Oxorhenium(V) Complexes with Ketiminato Ligands: Coordination Chemistry and
Epoxidation of Cyclooctene
;
_journal_name_full 'Inorganic Chemistry'
_journal_page_first 11608
_journal_page_last 11614
_journal_paper_doi 10.1021/ic901455g
_journal_volume 48
_journal_year 2009
_chemical_formula_sum 'C26 H32 Cl N2 O3 Re'
_chemical_formula_weight 642.19
_chemical_name_systematic
;
 ?
;
_space_group_IT_number 15
_symmetry_cell_setting monoclinic
_symmetry_space_group_name_Hall '-C 2yc'
_symmetry_space_group_name_H-M 'C 1 2/c 1'
_atom_sites_solution_hydrogens geom
_atom_sites_solution_primary direct
_atom_sites_solution_secondary difmap
_audit_creation_method SHELXL-97
_cell_angle_alpha 90.00
_cell_angle_beta 119.54(3)
_cell_angle_gamma 90.00
_cell_formula_units_Z 8
_cell_length_a 33.316(7)
_cell_length_b 7.7181(15)
_cell_length_c 22.064(4)
_cell_measurement_temperature 100(2)
_cell_volume 4936(2)
_computing_cell_refinement 'Bruker XSCANS'
_computing_data_collection 'Bruker XSCANS'
_computing_data_reduction 'Bruker SHELXTL'
_computing_molecular_graphics 'Bruker SHELXTL'
_computing_publication_material 'Bruker SHELXTL'
_computing_structure_refinement 'SHELXL-97 (Sheldrick, 1997)'
_computing_structure_solution 'SHELXS-97 (Sheldrick, 1990)'
_diffrn_ambient_temperature 100(2)
_diffrn_measured_fraction_theta_full 0.992
_diffrn_measured_fraction_theta_max 0.992
_diffrn_measurement_device_type 'Bruker P4'
_diffrn_measurement_method '\w scans'
_diffrn_radiation_monochromator graphite
_diffrn_radiation_source 'fine-focus sealed tube'
_diffrn_radiation_type MoK\a
_diffrn_radiation_wavelength 0.71073
_diffrn_reflns_av_R_equivalents 0.0647
_diffrn_reflns_av_sigmaI/netI 0.0523
_diffrn_reflns_limit_h_max 41
_diffrn_reflns_limit_h_min -41
_diffrn_reflns_limit_k_max 9
_diffrn_reflns_limit_k_min -9
_diffrn_reflns_limit_l_max 27
_diffrn_reflns_limit_l_min -27
_diffrn_reflns_number 18464
_diffrn_reflns_theta_full 26.36
_diffrn_reflns_theta_max 26.36
_diffrn_reflns_theta_min 1.88
_exptl_absorpt_coefficient_mu 5.062
_exptl_absorpt_correction_T_max 0.4309
_exptl_absorpt_correction_T_min 0.2493
_exptl_absorpt_correction_type none
_exptl_crystal_density_diffrn 1.728
_exptl_crystal_density_method 'not measured'
_exptl_crystal_F_000 2544
_exptl_crystal_size_max 0.38
_exptl_crystal_size_mid 0.22
_exptl_crystal_size_min 0.20
_refine_diff_density_max 4.315
_refine_diff_density_min -1.114
_refine_diff_density_rms 0.201
_refine_ls_extinction_method none
_refine_ls_goodness_of_fit_ref 1.027
_refine_ls_hydrogen_treatment mixed
_refine_ls_matrix_type full
_refine_ls_number_parameters 306
_refine_ls_number_reflns 5011
_refine_ls_number_restraints 0
_refine_ls_restrained_S_all 1.027
_refine_ls_R_factor_all 0.0457
_refine_ls_R_factor_gt 0.0373
_refine_ls_shift/su_max 0.010
_refine_ls_shift/su_mean 0.000
_refine_ls_structure_factor_coef Fsqd
_refine_ls_weighting_details 'calc w=1/[\s^2^(Fo^2^)+(0.0463P)^2^+13.9086P] where P=(Fo^2^+2Fc^2^)/3'
_refine_ls_weighting_scheme calc
_refine_ls_wR_factor_gt 0.0820
_refine_ls_wR_factor_ref 0.0848
_reflns_number_gt 4455
_reflns_number_total 5011
_reflns_threshold_expression >2sigma(I)
_cod_data_source_file ic901455g_si_001_1.cif
_cod_data_source_block trans-N,N-2
_cod_depositor_comments
;
The following automatic conversions were performed:
'_symmetry_cell_setting' value 'Monoclinic' changed to 'monoclinic'
according to '/home/saulius/struct/CIF-dictionaries/cif_core.dic'
dictionary named 'cif_core.dic' version 2.4.1 from 2010-06-29.

Automatic conversion script
Id: cif_fix_enum 1527 2010-12-29 10:47:43Z saulius 
;
_cod_original_cell_volume 4936.1(17)
_cod_database_code 4303829

loop_
_symmetry_equiv_pos_as_xyz
'x, y, z'
'-x, y, -z+1/2'
'x+1/2, y+1/2, z'
'-x+1/2, y+1/2, -z+1/2'
'-x, -y, -z'
'x, -y, z-1/2'
'-x+1/2, -y+1/2, -z'
'x+1/2, -y+1/2, z-1/2'

loop_
_atom_site_label
_atom_site_type_symbol
_atom_site_fract_x
_atom_site_fract_y
_atom_site_fract_z
_atom_site_U_iso_or_equiv
_atom_site_adp_type
_atom_site_occupancy
_atom_site_symmetry_multiplicity
_atom_site_calc_flag
_atom_site_refinement_flags
_atom_site_disorder_assembly
_atom_site_disorder_group
Re1 Re 0.123862(5) 0.67972(2) 0.182521(8) 0.01255(8) Uani 1 1 d . . .
Cl1 Cl 0.04630(4) 0.78303(14) 0.13551(5) 0.0156(2) Uani 1 1 d . . .
O1 O 0.18239(10) 0.5375(4) 0.21525(15) 0.0184(7) Uani 1 1 d . . .
O2 O 0.09608(10) 0.4498(4) 0.18228(15) 0.0162(7) Uani 1 1 d . . .
O3 O 0.14379(11) 0.8732(4) 0.17359(15) 0.0182(7) Uani 1 1 d . . .
N1 N 0.14102(13) 0.7214(5) 0.28643(19) 0.0133(8) Uani 1 1 d . . .
N2 N 0.10758(12) 0.6020(5) 0.08039(18) 0.0132(8) Uani 1 1 d . . .
C1 C 0.11530(16) 0.8481(6) 0.3026(2) 0.0172(10) Uani 1 1 d . . .
C2 C 0.12928(16) 1.0219(7) 0.3114(2) 0.0193(10) Uani 1 1 d . . .
C3 C 0.1043(2) 1.1408(7) 0.3265(3) 0.0283(12) Uani 1 1 d . . .
H3 H 0.1133 1.2591 0.3330 0.034 Uiso 1 1 calc R . .
C4 C 0.06664(19) 1.0916(8) 0.3324(2) 0.0315(13) Uani 1 1 d . . .
H4 H 0.0497 1.1755 0.3420 0.038 Uiso 1 1 calc R . .
C5 C 0.05368(18) 0.9199(8) 0.3242(2) 0.0291(13) Uani 1 1 d . . .
H5 H 0.0279 0.8864 0.3289 0.035 Uiso 1 1 calc R . .
C6 C 0.07764(17) 0.7943(7) 0.3094(2) 0.0217(11) Uani 1 1 d . . .
C7 C 0.17015(18) 1.0837(7) 0.3060(3) 0.0241(11) Uani 1 1 d . . .
H7A H 0.1599 1.1221 0.2582 0.036 Uiso 1 1 calc R . .
H7B H 0.1923 0.9886 0.3180 0.036 Uiso 1 1 calc R . .
H7C H 0.1849 1.1804 0.3382 0.036 Uiso 1 1 calc R . .
C8 C 0.06455(19) 0.6075(8) 0.3025(3) 0.0319(13) Uani 1 1 d . . .
H8A H 0.0374 0.5939 0.3082 0.048 Uiso 1 1 calc R . .
H8B H 0.0902 0.5405 0.3384 0.048 Uiso 1 1 calc R . .
H8C H 0.0574 0.5656 0.2564 0.048 Uiso 1 1 calc R . .
C9 C 0.13682(16) 0.6727(6) 0.0549(2) 0.0149(9) Uani 1 1 d . . .
C10 C 0.12780(18) 0.8407(6) 0.0266(2) 0.0192(10) Uani 1 1 d . . .
C11 C 0.15693(18) 0.9064(7) 0.0033(2) 0.0240(11) Uani 1 1 d . . .
H11 H 0.1513 1.0187 -0.0169 0.029 Uiso 1 1 calc R . .
C12 C 0.19380(19) 0.8104(7) 0.0092(3) 0.0284(13) Uani 1 1 d . . .
H12 H 0.2137 0.8579 -0.0059 0.034 Uiso 1 1 calc R . .
C13 C 0.20169(18) 0.6461(7) 0.0371(3) 0.0252(11) Uani 1 1 d . . .
H13 H 0.2271 0.5814 0.0411 0.030 Uiso 1 1 calc R . .
C14 C 0.17303(16) 0.5732(7) 0.0595(2) 0.0188(10) Uani 1 1 d . . .
C15 C 0.18106(18) 0.3870(7) 0.0851(3) 0.0247(11) Uani 1 1 d . . .
H15A H 0.1660 0.3083 0.0451 0.037 Uiso 1 1 calc R . .
H15B H 0.1681 0.3693 0.1160 0.037 Uiso 1 1 calc R . .
H15C H 0.2143 0.3632 0.1106 0.037 Uiso 1 1 calc R . .
C16 C 0.08755(17) 0.9466(6) 0.0179(2) 0.0222(11) Uani 1 1 d . . .
H16A H 0.0982 1.0332 0.0552 0.033 Uiso 1 1 calc R . .
H16B H 0.0648 0.8706 0.0203 0.033 Uiso 1 1 calc R . .
H16C H 0.0733 1.0052 -0.0274 0.033 Uiso 1 1 calc R . .
C17 C 0.17864(17) 0.6576(6) 0.3414(2) 0.0176(10) Uani 1 1 d . . .
C18 C 0.21111(15) 0.5496(6) 0.3370(2) 0.0175(10) Uani 1 1 d . . .
H18 H 0.2352 0.5068 0.3800 0.021 Uiso 1 1 calc R . .
C19 C 0.21239(15) 0.4984(6) 0.2786(2) 0.0157(9) Uani 1 1 d . . .
C20 C 0.18830(18) 0.7037(7) 0.4141(2) 0.0230(11) Uani 1 1 d . . .
H20A H 0.1953 0.8276 0.4223 0.035 Uiso 1 1 calc R . .
H20B H 0.2147 0.6363 0.4483 0.035 Uiso 1 1 calc R . .
H20C H 0.1611 0.6772 0.4185 0.035 Uiso 1 1 calc R . .
C21 C 0.25048(17) 0.3845(8) 0.2839(3) 0.0260(11) Uani 1 1 d . . .
H21A H 0.2375 0.2748 0.2597 0.039 Uiso 1 1 calc R . .
H21B H 0.2724 0.3614 0.3330 0.039 Uiso 1 1 calc R . .
H21C H 0.2664 0.4429 0.2623 0.039 Uiso 1 1 calc R . .
C22 C 0.07525(15) 0.4922(6) 0.0396(2) 0.0143(9) Uani 1 1 d . . .
C23 C 0.04943(15) 0.3904(6) 0.0627(2) 0.0165(9) Uani 1 1 d . . .
H23 H 0.0222 0.3354 0.0281 0.020 Uiso 1 1 calc R . .
C24 C 0.06114(15) 0.3666(6) 0.1306(2) 0.0157(9) Uani 1 1 d . . .
C25 C 0.06464(16) 0.4630(6) -0.0347(2) 0.0188(10) Uani 1 1 d . . .
H25A H 0.0693 0.5712 -0.0536 0.028 Uiso 1 1 calc R . .
H25B H 0.0325 0.4253 -0.0630 0.028 Uiso 1 1 calc R . .
H25C H 0.0852 0.3735 -0.0355 0.028 Uiso 1 1 calc R . .
C26 C 0.03671(17) 0.2419(7) 0.1517(2) 0.0233(11) Uani 1 1 d . . .
H26A H 0.0579 0.1487 0.1792 0.035 Uiso 1 1 calc R . .
H26B H 0.0104 0.1928 0.1101 0.035 Uiso 1 1 calc R . .
H26C H 0.0256 0.3015 0.1799 0.035 Uiso 1 1 calc R . .

loop_
_atom_site_aniso_label
_atom_site_aniso_U_11
_atom_site_aniso_U_22
_atom_site_aniso_U_33
_atom_site_aniso_U_23
_atom_site_aniso_U_13
_atom_site_aniso_U_12
Re1 0.00819(11) 0.01611(12) 0.01288(11) -0.00170(6) 0.00484(8) -0.00078(7)
Cl1 0.0089(5) 0.0188(6) 0.0173(5) -0.0022(4) 0.0051(4) 0.0013(4)
O1 0.0124(16) 0.0247(19) 0.0176(16) -0.0014(13) 0.0070(13) 0.0032(14)
O2 0.0147(16) 0.0175(17) 0.0156(15) 0.0009(12) 0.0069(13) -0.0006(13)
O3 0.0146(16) 0.0223(18) 0.0150(16) -0.0006(13) 0.0052(13) -0.0091(14)
N1 0.0101(18) 0.015(2) 0.0148(18) 0.0009(15) 0.0064(15) 0.0002(15)
N2 0.0103(18) 0.016(2) 0.0146(18) 0.0040(15) 0.0069(15) 0.0021(16)
C1 0.013(2) 0.025(3) 0.009(2) 0.0006(17) 0.0027(18) 0.0019(19)
C2 0.016(2) 0.025(3) 0.013(2) 0.0015(18) 0.0045(18) 0.006(2)
C3 0.032(3) 0.030(3) 0.017(2) 0.002(2) 0.007(2) 0.012(2)
C4 0.030(3) 0.048(4) 0.016(2) 0.003(2) 0.011(2) 0.021(3)
C5 0.018(3) 0.053(4) 0.018(2) -0.003(2) 0.011(2) 0.007(3)
C6 0.017(2) 0.037(3) 0.014(2) 0.000(2) 0.010(2) -0.001(2)
C7 0.027(3) 0.020(3) 0.028(3) -0.003(2) 0.015(2) -0.004(2)
C8 0.026(3) 0.047(4) 0.027(3) -0.009(2) 0.016(2) -0.012(3)
C9 0.015(2) 0.018(2) 0.013(2) -0.0075(16) 0.0069(18) -0.0072(18)
C10 0.021(3) 0.022(3) 0.014(2) -0.0044(17) 0.007(2) -0.006(2)
C11 0.030(3) 0.023(3) 0.023(2) -0.003(2) 0.016(2) -0.011(2)
C12 0.027(3) 0.040(3) 0.026(3) -0.011(2) 0.019(2) -0.018(2)
C13 0.018(3) 0.036(3) 0.024(3) -0.011(2) 0.013(2) -0.005(2)
C14 0.012(2) 0.028(3) 0.018(2) -0.0072(19) 0.0088(19) -0.002(2)
C15 0.022(3) 0.026(3) 0.028(3) -0.004(2) 0.014(2) 0.002(2)
C16 0.025(3) 0.021(3) 0.020(2) 0.0012(19) 0.011(2) -0.001(2)
C17 0.016(2) 0.017(2) 0.019(2) 0.0005(17) 0.008(2) -0.0041(19)
C18 0.011(2) 0.020(2) 0.018(2) 0.0029(18) 0.0037(18) 0.0012(19)
C19 0.010(2) 0.013(2) 0.023(2) -0.0011(17) 0.0069(18) -0.0025(17)
C20 0.022(3) 0.030(3) 0.012(2) -0.0001(19) 0.005(2) 0.006(2)
C21 0.018(3) 0.035(3) 0.026(3) 0.006(2) 0.011(2) 0.010(2)
C22 0.010(2) 0.017(2) 0.017(2) -0.0006(17) 0.0074(18) 0.0002(18)
C23 0.011(2) 0.019(2) 0.017(2) -0.0018(18) 0.0051(18) -0.0013(18)
C24 0.012(2) 0.013(2) 0.022(2) -0.0025(18) 0.0086(19) -0.0019(18)
C25 0.016(2) 0.023(3) 0.018(2) -0.0024(18) 0.0093(19) -0.004(2)
C26 0.023(3) 0.022(3) 0.021(2) 0.002(2) 0.009(2) -0.006(2)

loop_
_atom_type_symbol
_atom_type_description
_atom_type_scat_dispersion_real
_atom_type_scat_dispersion_imag
_atom_type_scat_source
C C 0.0033 0.0016 'International Tables Vol C Tables 4.2.6.8 and 6.1.1.4'
H H 0.0000 0.0000 'International Tables Vol C Tables 4.2.6.8 and 6.1.1.4'
N N 0.0061 0.0033 'International Tables Vol C Tables 4.2.6.8 and 6.1.1.4'
O O 0.0106 0.0060 'International Tables Vol C Tables 4.2.6.8 and 6.1.1.4'
Re Re -1.0185 7.2310 'International Tables Vol C Tables 4.2.6.8 and 6.1.1.4'
Cl Cl 0.1484 0.1585 'International Tables Vol C Tables 4.2.6.8 and 6.1.1.4'

loop_
_geom_angle_atom_site_label_1
_geom_angle_atom_site_label_2
_geom_angle_atom_site_label_3
_geom_angle
_geom_angle_site_symmetry_1
_geom_angle_site_symmetry_3
_geom_angle_publ_flag
O3 Re1 O2 174.01(13) . . ?
O3 Re1 O1 98.96(15) . . ?
O2 Re1 O1 83.31(13) . . ?
O3 Re1 N1 94.65(15) . . ?
O2 Re1 N1 90.89(13) . . ?
O1 Re1 N1 89.88(14) . . ?
O3 Re1 N2 92.03(15) . . ?
O2 Re1 N2 82.59(13) . . ?
O1 Re1 N2 85.59(13) . . ?
N1 Re1 N2 172.44(14) . . ?
O3 Re1 Cl1 93.29(12) . . ?
O2 Re1 Cl1 83.99(9) . . ?
O1 Re1 Cl1 166.66(10) . . ?
N1 Re1 Cl1 94.40(11) . . ?
N2 Re1 Cl1 88.73(10) . . ?
C19 O1 Re1 127.2(3) . . ?
C24 O2 Re1 129.8(3) . . ?
C17 N1 C1 115.3(4) . . ?
C17 N1 Re1 124.3(3) . . ?
C1 N1 Re1 119.7(3) . . ?
C22 N2 C9 117.2(4) . . ?
C22 N2 Re1 127.0(3) . . ?
C9 N2 Re1 115.8(3) . . ?
C6 C1 C2 121.6(5) . . ?
C6 C1 N1 119.6(4) . . ?
C2 C1 N1 118.8(4) . . ?
C3 C2 C1 118.0(5) . . ?
C3 C2 C7 119.0(5) . . ?
C1 C2 C7 123.0(4) . . ?
C4 C3 C2 121.5(6) . . ?
C3 C4 C5 119.7(5) . . ?
C4 C5 C6 121.3(5) . . ?
C5 C6 C1 117.8(5) . . ?
C5 C6 C8 121.5(5) . . ?
C1 C6 C8 120.6(5) . . ?
C14 C9 C10 121.9(4) . . ?
C14 C9 N2 119.2(4) . . ?
C10 C9 N2 118.8(4) . . ?
C11 C10 C9 117.6(5) . . ?
C11 C10 C16 119.6(4) . . ?
C9 C10 C16 122.7(4) . . ?
C12 C11 C10 121.0(5) . . ?
C13 C12 C11 120.0(5) . . ?
C12 C13 C14 121.2(5) . . ?
C13 C14 C9 118.2(5) . . ?
C13 C14 C15 119.3(4) . . ?
C9 C14 C15 122.5(4) . . ?
N1 C17 C18 124.5(4) . . ?
N1 C17 C20 119.2(4) . . ?
C18 C17 C20 116.3(4) . . ?
C19 C18 C17 128.2(4) . . ?
O1 C19 C18 125.8(4) . . ?
O1 C19 C21 113.2(4) . . ?
C18 C19 C21 121.0(4) . . ?
N2 C22 C23 122.9(4) . . ?
N2 C22 C25 120.8(4) . . ?
C23 C22 C25 116.3(4) . . ?
C24 C23 C22 124.7(4) . . ?
O2 C24 C23 122.3(4) . . ?
O2 C24 C26 115.5(4) . . ?
C23 C24 C26 122.1(4) . . ?

loop_
_geom_bond_atom_site_label_1
_geom_bond_atom_site_label_2
_geom_bond_distance
_geom_bond_site_symmetry_2
_geom_bond_publ_flag
Re1 O3 1.685(3) . ?
Re1 O2 2.001(3) . ?
Re1 O1 2.035(3) . ?
Re1 N1 2.096(4) . ?
Re1 N2 2.128(4) . ?
Re1 Cl1 2.3973(13) . ?
O1 C19 1.291(5) . ?
O2 C24 1.326(5) . ?
N1 C17 1.336(6) . ?
N1 C1 1.456(6) . ?
N2 C22 1.316(6) . ?
N2 C9 1.450(6) . ?
C1 C6 1.397(7) . ?
C1 C2 1.402(7) . ?
C2 C3 1.385(7) . ?
C2 C7 1.502(7) . ?
C3 C4 1.376(8) . ?
C4 C5 1.378(9) . ?
C5 C6 1.394(7) . ?
C6 C8 1.492(8) . ?
C9 C14 1.391(6) . ?
C9 C10 1.406(6) . ?
C10 C11 1.398(7) . ?
C10 C16 1.501(7) . ?
C11 C12 1.384(8) . ?
C12 C13 1.377(8) . ?
C13 C14 1.392(7) . ?
C14 C15 1.519(7) . ?
C17 C18 1.406(7) . ?
C17 C20 1.515(6) . ?
C18 C19 1.367(6) . ?
C19 C21 1.501(6) . ?
C22 C23 1.432(6) . ?
C22 C25 1.513(6) . ?
C23 C24 1.363(6) . ?
C24 C26 1.476(7) . ?

loop_
_geom_torsion_atom_site_label_1
_geom_torsion_atom_site_label_2
_geom_torsion_atom_site_label_3
_geom_torsion_atom_site_label_4
_geom_torsion
_geom_torsion_site_symmetry_1
_geom_torsion_site_symmetry_2
_geom_torsion_site_symmetry_3
_geom_torsion_site_symmetry_4
_geom_torsion_publ_flag
O3 Re1 O1 C19 97.3(4) . . . . ?
O2 Re1 O1 C19 -88.3(4) . . . . ?
N1 Re1 O1 C19 2.7(4) . . . . ?
N2 Re1 O1 C19 -171.3(4) . . . . ?
Cl1 Re1 O1 C19 -106.2(4) . . . . ?
O3 Re1 O2 C24 -9.0(15) . . . . ?
O1 Re1 O2 C24 -121.6(4) . . . . ?
N1 Re1 O2 C24 148.6(4) . . . . ?
N2 Re1 O2 C24 -35.2(4) . . . . ?
Cl1 Re1 O2 C24 54.3(4) . . . . ?
O3 Re1 N1 C17 -99.8(4) . . . . ?
O2 Re1 N1 C17 82.5(4) . . . . ?
O1 Re1 N1 C17 -0.8(4) . . . . ?
N2 Re1 N1 C17 52.3(12) . . . . ?
Cl1 Re1 N1 C17 166.5(4) . . . . ?
O3 Re1 N1 C1 70.2(3) . . . . ?
O2 Re1 N1 C1 -107.5(3) . . . . ?
O1 Re1 N1 C1 169.2(3) . . . . ?
N2 Re1 N1 C1 -137.7(9) . . . . ?
Cl1 Re1 N1 C1 -23.5(3) . . . . ?
O3 Re1 N2 C22 -152.1(4) . . . . ?
O2 Re1 N2 C22 25.2(4) . . . . ?
O1 Re1 N2 C22 109.0(4) . . . . ?
N1 Re1 N2 C22 55.7(12) . . . . ?
Cl1 Re1 N2 C22 -58.9(4) . . . . ?
O3 Re1 N2 C9 30.8(3) . . . . ?
O2 Re1 N2 C9 -151.9(3) . . . . ?
O1 Re1 N2 C9 -68.1(3) . . . . ?
N1 Re1 N2 C9 -121.4(10) . . . . ?
Cl1 Re1 N2 C9 124.0(3) . . . . ?
C17 N1 C1 C6 -95.3(5) . . . . ?
Re1 N1 C1 C6 93.9(4) . . . . ?
C17 N1 C1 C2 84.4(5) . . . . ?
Re1 N1 C1 C2 -86.5(4) . . . . ?
C6 C1 C2 C3 -0.6(7) . . . . ?
N1 C1 C2 C3 179.7(4) . . . . ?
C6 C1 C2 C7 178.7(4) . . . . ?
N1 C1 C2 C7 -1.0(6) . . . . ?
C1 C2 C3 C4 -0.4(7) . . . . ?
C7 C2 C3 C4 -179.7(4) . . . . ?
C2 C3 C4 C5 1.1(7) . . . . ?
C3 C4 C5 C6 -0.7(7) . . . . ?
C4 C5 C6 C1 -0.2(7) . . . . ?
C4 C5 C6 C8 178.3(5) . . . . ?
C2 C1 C6 C5 0.9(7) . . . . ?
N1 C1 C6 C5 -179.4(4) . . . . ?
C2 C1 C6 C8 -177.6(4) . . . . ?
N1 C1 C6 C8 2.1(7) . . . . ?
C22 N2 C9 C14 -79.6(5) . . . . ?
Re1 N2 C9 C14 97.8(4) . . . . ?
C22 N2 C9 C10 100.8(5) . . . . ?
Re1 N2 C9 C10 -81.8(4) . . . . ?
C14 C9 C10 C11 -0.5(7) . . . . ?
N2 C9 C10 C11 179.1(4) . . . . ?
C14 C9 C10 C16 176.9(4) . . . . ?
N2 C9 C10 C16 -3.4(6) . . . . ?
C9 C10 C11 C12 -1.2(7) . . . . ?
C16 C10 C11 C12 -178.7(4) . . . . ?
C10 C11 C12 C13 1.3(7) . . . . ?
C11 C12 C13 C14 0.2(8) . . . . ?
C12 C13 C14 C9 -1.9(7) . . . . ?
C12 C13 C14 C15 175.7(4) . . . . ?
C10 C9 C14 C13 2.0(7) . . . . ?
N2 C9 C14 C13 -177.6(4) . . . . ?
C10 C9 C14 C15 -175.5(4) . . . . ?
N2 C9 C14 C15 4.9(6) . . . . ?
C1 N1 C17 C18 -172.4(4) . . . . ?
Re1 N1 C17 C18 -2.0(6) . . . . ?
C1 N1 C17 C20 6.9(6) . . . . ?
Re1 N1 C17 C20 177.3(3) . . . . ?
N1 C17 C18 C19 4.1(8) . . . . ?
C20 C17 C18 C19 -175.2(5) . . . . ?
Re1 O1 C19 C18 -1.8(7) . . . . ?
Re1 O1 C19 C21 177.4(3) . . . . ?
C17 C18 C19 O1 -2.1(8) . . . . ?
C17 C18 C19 C21 178.8(5) . . . . ?
C9 N2 C22 C23 168.8(4) . . . . ?
Re1 N2 C22 C23 -8.2(6) . . . . ?
C9 N2 C22 C25 -9.0(6) . . . . ?
Re1 N2 C22 C25 174.0(3) . . . . ?
N2 C22 C23 C24 -14.5(7) . . . . ?
C25 C22 C23 C24 163.4(4) . . . . ?
Re1 O2 C24 C23 27.0(6) . . . . ?
Re1 O2 C24 C26 -154.9(3) . . . . ?
C22 C23 C24 O2 6.2(7) . . . . ?
C22 C23 C24 C26 -171.7(5) . . . . ?
